data_2213806
loop_
_publ_author_name
'Zheng, Xiao-Feng'
'Yin, Ling'
'Liu, Xi-Cheng'
'Tian, Lai-Jin'

_publ_section_title
;
 \m-Sulfido-bis[tricyclohexyltin(IV)]
;
_journal_coeditor_code HB2416
_journal_issue 6
_journal_name_full 'Acta Crystallographica Section E'
_journal_page_first m1744
_journal_page_last m1744
_journal_paper_doi 10.1107/S1600536807024117
_journal_volume 63
_journal_year 2007
_chemical_formula_iupac '[Sn2 (C6 H11)6 S]'
_chemical_formula_moiety 'C36 H66 S Sn2'
_chemical_formula_sum 'C36 H66 S Sn2'
_chemical_formula_weight 768.33
_chemical_name_systematic
;
\m-Sulfido-bis[tricyclohexyltin(IV)]
;
_space_group_IT_number 14
_symmetry_cell_setting monoclinic
_symmetry_space_group_name_Hall '-P 2yn'
_symmetry_space_group_name_H-M 'P 1 21/n 1'
_atom_sites_solution_hydrogens geom
_atom_sites_solution_primary direct
_atom_sites_solution_secondary difmap
_audit_creation_method SHELXL97
_cell_angle_alpha 90.00
_cell_angle_beta 96.558(2)
_cell_angle_gamma 90.00
_cell_formula_units_Z 4
_cell_length_a 10.3799(15)
_cell_length_b 14.418(2)
_cell_length_c 24.862(4)
_cell_measurement_reflns_used 7158
_cell_measurement_temperature 295(2)
_cell_measurement_theta_max 24.69
_cell_measurement_theta_min 2.17
_cell_volume 3696.4(9)
_computing_cell_refinement 'SAINT (Bruker, 2002)'
_computing_data_collection 'SMART (Bruker, 2002)'
_computing_data_reduction SAINT
_computing_molecular_graphics 'ORTEP-3 for Windows (Farrugia, 1997)'
_computing_publication_material SHELXL97
_computing_structure_refinement 'SHELXL97 (Sheldrick, 1997)'
_computing_structure_solution 'SHELXS97 (Sheldrick, 1997)'
_diffrn_ambient_temperature 295(2)
_diffrn_measured_fraction_theta_full 0.998
_diffrn_measured_fraction_theta_max 0.998
_diffrn_measurement_device_type 'Bruker APEX CCD area-detector'
_diffrn_measurement_method \w
_diffrn_radiation_monochromator graphite
_diffrn_radiation_source 'fine-focus sealed tube'
_diffrn_radiation_type MoK\a
_diffrn_radiation_wavelength 0.71073
_diffrn_reflns_av_R_equivalents 0.0411
_diffrn_reflns_av_sigmaI/netI 0.0394
_diffrn_reflns_limit_h_max 13
_diffrn_reflns_limit_h_min -13
_diffrn_reflns_limit_k_max 17
_diffrn_reflns_limit_k_min -18
_diffrn_reflns_limit_l_max 31
_diffrn_reflns_limit_l_min -31
_diffrn_reflns_number 29484
_diffrn_reflns_theta_full 26.50
_diffrn_reflns_theta_max 26.50
_diffrn_reflns_theta_min 1.64
_diffrn_standards_decay_% 0
_diffrn_standards_interval_count 0
_diffrn_standards_interval_time 0
_diffrn_standards_number 0
_exptl_absorpt_coefficient_mu 1.429
_exptl_absorpt_correction_T_max 0.859
_exptl_absorpt_correction_T_min 0.572
_exptl_absorpt_correction_type multi-scan
_exptl_absorpt_process_details '(SADABS; Bruker, 2002)'
_exptl_crystal_colour colourless
_exptl_crystal_density_diffrn 1.381
_exptl_crystal_density_method 'not measured'
_exptl_crystal_description prism
_exptl_crystal_F_000 1592
_exptl_crystal_size_max 0.44
_exptl_crystal_size_mid 0.11
_exptl_crystal_size_min 0.11
_refine_diff_density_max 0.872
_refine_diff_density_min -0.382
_refine_ls_extinction_method none
_refine_ls_goodness_of_fit_ref 1.049
_refine_ls_hydrogen_treatment constr
_refine_ls_matrix_type full
_refine_ls_number_parameters 352
_refine_ls_number_reflns 7651
_refine_ls_number_restraints 42
_refine_ls_restrained_S_all 1.090
_refine_ls_R_factor_all 0.0578
_refine_ls_R_factor_gt 0.0434
_refine_ls_shift/su_max 0.001
_refine_ls_shift/su_mean 0.000
_refine_ls_structure_factor_coef Fsqd
_refine_ls_weighting_details 'calc w = 1/[\s^2^(Fo^2^)+(0.051P)^2^+3.1168P] where P=(Fo^2^+2Fc^2^)/3'
_refine_ls_weighting_scheme calc
_refine_ls_wR_factor_gt 0.1031
_refine_ls_wR_factor_ref 0.1109
_reflns_number_gt 6079
_reflns_number_total 7651
_reflns_threshold_expression I>2\s(I)
_cod_data_source_file hb2416.cif
_cod_data_source_block I
_cod_original_sg_symbol_H-M 'P 21/n'
_cod_database_code 2213806
_cod_database_fobs_code 2213806

loop_
_symmetry_equiv_pos_as_xyz
'x, y, z'
'-x+1/2, y+1/2, -z+1/2'
'-x, -y, -z'
'x-1/2, -y-1/2, z-1/2'

loop_
_atom_site_type_symbol
_atom_site_label
_atom_site_fract_x
_atom_site_fract_y
_atom_site_fract_z
_atom_site_U_iso_or_equiv
_atom_site_adp_type
_atom_site_calc_flag
_atom_site_refinement_flags
_atom_site_occupancy
Sn Sn1 0.51770(3) 0.27799(2) 0.103632(12) 0.04466(11) Uani d . 1
Sn Sn2 0.61299(3) 0.45430(2) 0.227440(12) 0.04517(11) Uani d . 1
S S1 0.52413(15) 0.30496(10) 0.19930(5) 0.0642(4) Uani d . 1
C C1 0.4037(4) 0.3830(3) 0.05779(17) 0.0443(10) Uani d . 1
H H1 0.4538 0.4407 0.0611 0.053 Uiso calc R 1
C C2 0.3788(5) 0.3599(4) -0.00249(19) 0.0611(13) Uani d . 1
H H2A 0.4614 0.3544 -0.0170 0.073 Uiso calc R 1
H H2B 0.3355 0.3003 -0.0068 0.073 Uiso calc R 1
C C3 0.2973(5) 0.4317(4) -0.0349(2) 0.0682(15) Uani d . 1
H H3A 0.3462 0.4889 -0.0356 0.082 Uiso calc R 1
H H3B 0.2776 0.4101 -0.0718 0.082 Uiso calc R 1
C C4 0.1734(5) 0.4503(4) -0.0114(2) 0.0693(16) Uani d . 1
H H4A 0.1185 0.3958 -0.0158 0.083 Uiso calc R 1
H H4B 0.1279 0.5010 -0.0310 0.083 Uiso calc R 1
C C5 0.1975(6) 0.4749(5) 0.0477(2) 0.0749(17) Uani d . 1
H H5A 0.1149 0.4824 0.0620 0.090 Uiso calc R 1
H H5B 0.2430 0.5337 0.0517 0.090 Uiso calc R 1
C C6 0.2769(5) 0.4013(4) 0.0805(2) 0.0634(14) Uani d . 1
H H6A 0.2946 0.4216 0.1178 0.076 Uiso calc R 1
H H6B 0.2273 0.3442 0.0801 0.076 Uiso calc R 1
C C7 0.7155(5) 0.2691(3) 0.08308(19) 0.0510(11) Uani d . 1
H H7 0.7607 0.3250 0.0974 0.061 Uiso calc R 1
C C8 0.7873(5) 0.1873(4) 0.1099(2) 0.0638(14) Uani d . 1
H H8A 0.7431 0.1305 0.0976 0.077 Uiso calc R 1
H H8B 0.7862 0.1915 0.1487 0.077 Uiso calc R 1
C C9 0.9271(6) 0.1830(5) 0.0972(2) 0.0804(18) Uani d . 1
H H9A 0.9741 0.2360 0.1135 0.096 Uiso calc R 1
H H9B 0.9677 0.1273 0.1131 0.096 Uiso calc R 1
C C10 0.9365(6) 0.1829(5) 0.0376(3) 0.0836(19) Uani d . 1
H H10A 0.9009 0.1253 0.0221 0.100 Uiso calc R 1
H H10B 1.0270 0.1859 0.0314 0.100 Uiso calc R 1
C C11 0.8644(6) 0.2637(5) 0.0095(2) 0.0784(17) Uani d . 1
H H11A 0.8657 0.2580 -0.0293 0.094 Uiso calc R 1
H H11B 0.9079 0.3211 0.0211 0.094 Uiso calc R 1
C C12 0.7244(5) 0.2675(4) 0.0222(2) 0.0643(14) Uani d . 1
H H12A 0.6780 0.2139 0.0064 0.077 Uiso calc R 1
H H12B 0.6830 0.3226 0.0059 0.077 Uiso calc R 1
C C13 0.4104(8) 0.1509(4) 0.0966(2) 0.096(2) Uani d D 1
H H13 0.3213 0.1743 0.0938 0.115 Uiso calc R 1
C C14 0.4086(8) 0.1009(5) 0.0450(2) 0.105(2) Uani d DU 1
H H14A 0.4964 0.0818 0.0407 0.125 Uiso calc R 1
H H14B 0.3805 0.1434 0.0158 0.125 Uiso calc R 1
C C15 0.3211(10) 0.0156(5) 0.0396(3) 0.130(3) Uani d DU 1
H H15A 0.2323 0.0360 0.0304 0.156 Uiso calc R 1
H H15B 0.3444 -0.0217 0.0097 0.156 Uiso calc R 1
C C16 0.3271(11) -0.0426(5) 0.0876(3) 0.136(3) Uani d DU 1
H H16A 0.4076 -0.0774 0.0910 0.164 Uiso calc R 1
H H16B 0.2562 -0.0868 0.0831 0.164 Uiso calc R 1
C C17 0.3193(10) 0.0111(6) 0.1379(3) 0.134(3) Uani d DU 1
H H17A 0.3380 -0.0298 0.1688 0.161 Uiso calc R 1
H H17B 0.2315 0.0340 0.1382 0.161 Uiso calc R 1
C C18 0.4133(10) 0.0930(5) 0.1438(3) 0.137(3) Uani d DU 1
H H18A 0.3935 0.1308 0.1740 0.164 Uiso calc R 1
H H18B 0.5006 0.0692 0.1525 0.164 Uiso calc R 1
C C19 0.7906(4) 0.4806(3) 0.19223(18) 0.0473(11) Uani d . 1
H H19 0.7673 0.4849 0.1530 0.057 Uiso calc R 1
C C20 0.8900(5) 0.4042(4) 0.2019(2) 0.0576(12) Uani d . 1
H H20A 0.8517 0.3460 0.1885 0.069 Uiso calc R 1
H H20B 0.9152 0.3976 0.2404 0.069 Uiso calc R 1
C C21 1.0096(5) 0.4240(4) 0.1738(2) 0.0664(15) Uani d . 1
H H21A 1.0730 0.3750 0.1820 0.080 Uiso calc R 1
H H21B 0.9861 0.4252 0.1349 0.080 Uiso calc R 1
C C22 1.0683(5) 0.5165(4) 0.1925(3) 0.0745(17) Uani d . 1
H H22A 1.0994 0.5128 0.2307 0.089 Uiso calc R 1
H H22B 1.1420 0.5296 0.1730 0.089 Uiso calc R 1
C C23 0.9721(6) 0.5938(4) 0.1834(3) 0.0817(18) Uani d . 1
H H23A 0.9485 0.6023 0.1448 0.098 Uiso calc R 1
H H23B 1.0113 0.6509 0.1979 0.098 Uiso calc R 1
C C24 0.8494(6) 0.5734(4) 0.2106(3) 0.0722(16) Uani d . 1
H H24A 0.8711 0.5727 0.2496 0.087 Uiso calc R 1
H H24B 0.7863 0.6222 0.2017 0.087 Uiso calc R 1
C C25 0.4696(5) 0.5609(4) 0.2068(2) 0.0589(13) Uani d . 1
H H25 0.3863 0.5285 0.2009 0.071 Uiso calc R 1
C C26 0.4829(6) 0.6117(4) 0.1544(2) 0.0660(14) Uani d . 1
H H26A 0.4797 0.5670 0.1251 0.079 Uiso calc R 1
H H26B 0.5668 0.6420 0.1571 0.079 Uiso calc R 1
C C27 0.3775(8) 0.6836(5) 0.1409(3) 0.095(2) Uani d . 1
H H27A 0.3962 0.7187 0.1094 0.114 Uiso calc R 1
H H27B 0.2951 0.6524 0.1319 0.114 Uiso calc R 1
C C28 0.3671(8) 0.7479(5) 0.1862(3) 0.105(3) Uani d . 1
H H28A 0.2934 0.7886 0.1770 0.126 Uiso calc R 1
H H28B 0.4444 0.7861 0.1914 0.126 Uiso calc R 1
C C29 0.3510(7) 0.6991(5) 0.2379(3) 0.094(2) Uani d . 1
H H29A 0.2672 0.6687 0.2347 0.113 Uiso calc R 1
H H29B 0.3533 0.7442 0.2669 0.113 Uiso calc R 1
C C30 0.4570(7) 0.6274(5) 0.2519(3) 0.090(2) Uani d . 1
H H30A 0.5391 0.6590 0.2609 0.108 Uiso calc R 1
H H30B 0.4382 0.5930 0.2836 0.108 Uiso calc R 1
C C31 0.6426(5) 0.4330(4) 0.31450(18) 0.0532(12) Uani d . 1
H H31 0.6595 0.4939 0.3314 0.064 Uiso calc R 1
C C32 0.7556(6) 0.3722(5) 0.3327(2) 0.0826(19) Uani d . 1
H H32A 0.8340 0.4006 0.3225 0.099 Uiso calc R 1
H H32B 0.7444 0.3130 0.3143 0.099 Uiso calc R 1
C C33 0.7715(7) 0.3559(6) 0.3937(2) 0.104(3) Uani d . 1
H H33A 0.8413 0.3120 0.4030 0.124 Uiso calc R 1
H H33B 0.7951 0.4138 0.4122 0.124 Uiso calc R 1
C C34 0.6512(7) 0.3198(5) 0.4124(2) 0.0847(19) Uani d . 1
H H34A 0.6341 0.2581 0.3978 0.102 Uiso calc R 1
H H34B 0.6627 0.3150 0.4516 0.102 Uiso calc R 1
C C35 0.5390(7) 0.3800(6) 0.3956(2) 0.097(2) Uani d . 1
H H35A 0.5514 0.4395 0.4137 0.116 Uiso calc R 1
H H35B 0.4612 0.3520 0.4067 0.116 Uiso calc R 1
C C36 0.5210(6) 0.3950(5) 0.3345(2) 0.0794(18) Uani d . 1
H H36A 0.4985 0.3365 0.3165 0.095 Uiso calc R 1
H H36B 0.4500 0.4379 0.3252 0.095 Uiso calc R 1

loop_
_atom_site_aniso_label
_atom_site_aniso_U_11
_atom_site_aniso_U_22
_atom_site_aniso_U_33
_atom_site_aniso_U_12
_atom_site_aniso_U_13
_atom_site_aniso_U_23
Sn1 0.0527(2) 0.04650(19) 0.03447(17) -0.00494(14) 0.00339(13) 0.00176(13)
Sn2 0.0506(2) 0.0497(2) 0.03501(17) 0.00293(14) 0.00387(13) 0.00495(13)
S1 0.0901(10) 0.0663(8) 0.0361(6) -0.0237(7) 0.0074(6) 0.0007(6)
C1 0.042(2) 0.051(3) 0.040(2) -0.006(2) 0.0018(19) 0.003(2)
C2 0.065(3) 0.075(4) 0.043(3) 0.013(3) 0.007(2) 0.005(2)
C3 0.061(3) 0.097(4) 0.045(3) 0.002(3) -0.002(2) 0.012(3)
C4 0.052(3) 0.090(4) 0.063(3) 0.007(3) -0.006(3) 0.018(3)
C5 0.059(3) 0.101(5) 0.065(4) 0.023(3) 0.011(3) 0.006(3)
C6 0.053(3) 0.093(4) 0.045(3) 0.008(3) 0.009(2) 0.006(3)
C7 0.056(3) 0.051(3) 0.045(3) 0.007(2) 0.003(2) -0.003(2)
C8 0.069(3) 0.068(3) 0.055(3) 0.016(3) 0.007(3) 0.009(3)
C9 0.079(4) 0.086(4) 0.074(4) 0.028(3) 0.002(3) 0.004(3)
C10 0.079(4) 0.095(5) 0.080(4) 0.025(4) 0.022(3) -0.006(4)
C11 0.079(4) 0.096(5) 0.064(4) 0.011(4) 0.026(3) 0.011(3)
C12 0.063(3) 0.081(4) 0.050(3) 0.007(3) 0.009(3) 0.011(3)
C13 0.151(7) 0.065(4) 0.072(4) -0.043(4) 0.015(4) -0.005(3)
C14 0.148(6) 0.091(5) 0.073(4) -0.037(4) 0.009(4) -0.003(4)
C15 0.182(7) 0.090(5) 0.113(6) -0.051(5) -0.013(5) -0.016(4)
C16 0.195(8) 0.087(5) 0.124(6) -0.048(5) 0.004(6) -0.001(5)
C17 0.183(7) 0.103(5) 0.122(6) -0.062(5) 0.039(6) 0.008(5)
C18 0.211(8) 0.105(5) 0.091(5) -0.076(5) 0.001(5) 0.006(4)
C19 0.050(3) 0.052(3) 0.039(2) -0.005(2) 0.002(2) 0.003(2)
C20 0.058(3) 0.057(3) 0.059(3) 0.002(2) 0.012(2) 0.005(2)
C21 0.055(3) 0.076(4) 0.071(4) 0.008(3) 0.021(3) 0.001(3)
C22 0.054(3) 0.089(4) 0.081(4) -0.009(3) 0.010(3) -0.014(3)
C23 0.067(4) 0.062(4) 0.118(5) -0.021(3) 0.019(4) -0.003(4)
C24 0.067(4) 0.056(3) 0.092(4) -0.003(3) 0.004(3) -0.009(3)
C25 0.067(3) 0.054(3) 0.055(3) 0.014(2) 0.006(3) 0.001(2)
C26 0.076(4) 0.068(3) 0.053(3) 0.012(3) 0.002(3) 0.007(3)
C27 0.126(6) 0.076(4) 0.076(4) 0.029(4) -0.017(4) 0.019(4)
C28 0.124(7) 0.064(4) 0.120(7) 0.020(4) -0.011(5) 0.011(4)
C29 0.111(6) 0.072(4) 0.100(5) 0.022(4) 0.017(4) -0.020(4)
C30 0.121(6) 0.081(4) 0.065(4) 0.025(4) 0.003(4) -0.004(3)
C31 0.068(3) 0.057(3) 0.035(2) 0.001(2) 0.004(2) 0.002(2)
C32 0.072(4) 0.129(6) 0.046(3) 0.024(4) 0.006(3) 0.024(3)
C33 0.085(5) 0.176(8) 0.048(3) 0.020(5) 0.000(3) 0.037(4)
C34 0.116(5) 0.090(5) 0.048(3) 0.008(4) 0.009(3) 0.023(3)
C35 0.090(5) 0.139(7) 0.065(4) 0.014(5) 0.027(3) 0.034(4)
C36 0.067(4) 0.117(5) 0.056(3) 0.006(4) 0.015(3) 0.027(3)

loop_
_atom_type_symbol
_atom_type_description
_atom_type_scat_dispersion_real
_atom_type_scat_dispersion_imag
_atom_type_scat_source
C C 0.0033 0.0016 'International Tables Vol C Tables 4.2.6.8 and 6.1.1.4'
H H 0.0000 0.0000 'International Tables Vol C Tables 4.2.6.8 and 6.1.1.4'
N N 0.0061 0.0033 'International Tables Vol C Tables 4.2.6.8 and 6.1.1.4'
O O 0.0106 0.0060 'International Tables Vol C Tables 4.2.6.8 and 6.1.1.4'
S S 0.1246 0.1234 'International Tables Vol C Tables 4.2.6.8 and 6.1.1.4'
Sn Sn -0.6537 1.4246 'International Tables Vol C Tables 4.2.6.8 and 6.1.1.4'

loop_
_geom_angle_atom_site_label_1
_geom_angle_atom_site_label_2
_geom_angle_atom_site_label_3
_geom_angle
_geom_angle_publ_flag
C13 Sn1 C1 107.9(2) n
C13 Sn1 C7 115.2(3) n
C1 Sn1 C7 113.06(17) n
C13 Sn1 S1 100.05(16) n
C1 Sn1 S1 111.08(12) n
C7 Sn1 S1 108.76(13) n
C25 Sn2 C19 112.03(19) n
C25 Sn2 C31 110.60(19) n
C19 Sn2 C31 113.45(18) n
C25 Sn2 S1 109.63(16) n
C19 Sn2 S1 110.75(13) n
C31 Sn2 S1 99.71(14) n
Sn1 S1 Sn2 113.43(5) n
C6 C1 C2 110.3(4) ?
C6 C1 Sn1 111.8(3) ?
C2 C1 Sn1 112.7(3) ?
C6 C1 H1 107.2 ?
C2 C1 H1 107.2 ?
Sn1 C1 H1 107.2 ?
C3 C2 C1 113.3(4) ?
C3 C2 H2A 108.9 ?
C1 C2 H2A 108.9 ?
C3 C2 H2B 108.9 ?
C1 C2 H2B 108.9 ?
H2A C2 H2B 107.7 ?
C4 C3 C2 111.7(4) ?
C4 C3 H3A 109.3 ?
C2 C3 H3A 109.3 ?
C4 C3 H3B 109.3 ?
C2 C3 H3B 109.3 ?
H3A C3 H3B 107.9 ?
C3 C4 C5 111.7(4) ?
C3 C4 H4A 109.3 ?
C5 C4 H4A 109.3 ?
C3 C4 H4B 109.3 ?
C5 C4 H4B 109.3 ?
H4A C4 H4B 107.9 ?
C4 C5 C6 112.2(5) ?
C4 C5 H5A 109.2 ?
C6 C5 H5A 109.2 ?
C4 C5 H5B 109.2 ?
C6 C5 H5B 109.2 ?
H5A C5 H5B 107.9 ?
C1 C6 C5 111.3(4) ?
C1 C6 H6A 109.4 ?
C5 C6 H6A 109.4 ?
C1 C6 H6B 109.4 ?
C5 C6 H6B 109.4 ?
H6A C6 H6B 108.0 ?
C8 C7 C12 110.1(4) ?
C8 C7 Sn1 112.0(3) ?
C12 C7 Sn1 113.5(3) ?
C8 C7 H7 107.0 ?
C12 C7 H7 107.0 ?
Sn1 C7 H7 107.0 ?
C7 C8 C9 112.0(5) ?
C7 C8 H8A 109.2 ?
C9 C8 H8A 109.2 ?
C7 C8 H8B 109.2 ?
C9 C8 H8B 109.2 ?
H8A C8 H8B 107.9 ?
C10 C9 C8 112.1(5) ?
C10 C9 H9A 109.2 ?
C8 C9 H9A 109.2 ?
C10 C9 H9B 109.2 ?
C8 C9 H9B 109.2 ?
H9A C9 H9B 107.9 ?
C9 C10 C11 111.8(5) ?
C9 C10 H10A 109.3 ?
C11 C10 H10A 109.3 ?
C9 C10 H10B 109.3 ?
C11 C10 H10B 109.3 ?
H10A C10 H10B 107.9 ?
C10 C11 C12 111.5(5) ?
C10 C11 H11A 109.3 ?
C12 C11 H11A 109.3 ?
C10 C11 H11B 109.3 ?
C12 C11 H11B 109.3 ?
H11A C11 H11B 108.0 ?
C11 C12 C7 111.9(5) ?
C11 C12 H12A 109.2 ?
C7 C12 H12A 109.2 ?
C11 C12 H12B 109.2 ?
C7 C12 H12B 109.2 ?
H12A C12 H12B 107.9 ?
C18 C13 C14 115.1(6) ?
C18 C13 Sn1 118.0(4) ?
C14 C13 Sn1 116.5(4) ?
C18 C13 H13 100.9 ?
C14 C13 H13 100.9 ?
Sn1 C13 H13 100.9 ?
C13 C14 C15 114.9(6) ?
C13 C14 H14A 108.5 ?
C15 C14 H14A 108.5 ?
C13 C14 H14B 108.5 ?
C15 C14 H14B 108.5 ?
H14A C14 H14B 107.5 ?
C16 C15 C14 115.1(6) ?
C16 C15 H15A 108.5 ?
C14 C15 H15A 108.5 ?
C16 C15 H15B 108.5 ?
C14 C15 H15B 108.5 ?
H15A C15 H15B 107.5 ?
C15 C16 C17 112.9(7) ?
C15 C16 H16A 109.0 ?
C17 C16 H16A 109.0 ?
C15 C16 H16B 109.0 ?
C17 C16 H16B 109.0 ?
H16A C16 H16B 107.8 ?
C16 C17 C18 112.8(6) ?
C16 C17 H17A 109.0 ?
C18 C17 H17A 109.0 ?
C16 C17 H17B 109.0 ?
C18 C17 H17B 109.0 ?
H17A C17 H17B 107.8 ?
C13 C18 C17 114.7(6) ?
C13 C18 H18A 108.6 ?
C17 C18 H18A 108.6 ?
C13 C18 H18B 108.6 ?
C17 C18 H18B 108.6 ?
H18A C18 H18B 107.6 ?
C20 C19 C24 110.6(4) ?
C20 C19 Sn2 114.0(3) ?
C24 C19 Sn2 111.4(3) ?
C20 C19 H19 106.8 ?
C24 C19 H19 106.8 ?
Sn2 C19 H19 106.8 ?
C19 C20 C21 111.7(4) ?
C19 C20 H20A 109.3 ?
C21 C20 H20A 109.3 ?
C19 C20 H20B 109.3 ?
C21 C20 H20B 109.3 ?
H20A C20 H20B 107.9 ?
C22 C21 C20 110.2(5) ?
C22 C21 H21A 109.6 ?
C20 C21 H21A 109.6 ?
C22 C21 H21B 109.6 ?
C20 C21 H21B 109.6 ?
H21A C21 H21B 108.1 ?
C23 C22 C21 111.8(5) ?
C23 C22 H22A 109.3 ?
C21 C22 H22A 109.3 ?
C23 C22 H22B 109.3 ?
C21 C22 H22B 109.3 ?
H22A C22 H22B 107.9 ?
C22 C23 C24 111.3(5) ?
C22 C23 H23A 109.4 ?
C24 C23 H23A 109.4 ?
C22 C23 H23B 109.4 ?
C24 C23 H23B 109.4 ?
H23A C23 H23B 108.0 ?
C19 C24 C23 111.1(5) ?
C19 C24 H24A 109.4 ?
C23 C24 H24A 109.4 ?
C19 C24 H24B 109.4 ?
C23 C24 H24B 109.4 ?
H24A C24 H24B 108.0 ?
C30 C25 C26 111.2(5) ?
C30 C25 Sn2 113.3(4) ?
C26 C25 Sn2 114.8(4) ?
C30 C25 H25 105.5 ?
C26 C25 H25 105.5 ?
Sn2 C25 H25 105.5 ?
C25 C26 C27 112.7(5) ?
C25 C26 H26A 109.1 ?
C27 C26 H26A 109.1 ?
C25 C26 H26B 109.1 ?
C27 C26 H26B 109.1 ?
H26A C26 H26B 107.8 ?
C28 C27 C26 112.1(5) ?
C28 C27 H27A 109.2 ?
C26 C27 H27A 109.2 ?
C28 C27 H27B 109.2 ?
C26 C27 H27B 109.2 ?
H27A C27 H27B 107.9 ?
C27 C28 C29 112.8(6) ?
C27 C28 H28A 109.0 ?
C29 C28 H28A 109.0 ?
C27 C28 H28B 109.0 ?
C29 C28 H28B 109.0 ?
H28A C28 H28B 107.8 ?
C28 C29 C30 111.7(6) ?
C28 C29 H29A 109.3 ?
C30 C29 H29A 109.3 ?
C28 C29 H29B 109.3 ?
C30 C29 H29B 109.3 ?
H29A C29 H29B 107.9 ?
C25 C30 C29 112.8(5) ?
C25 C30 H30A 109.0 ?
C29 C30 H30A 109.0 ?
C25 C30 H30B 109.0 ?
C29 C30 H30B 109.0 ?
H30A C30 H30B 107.8 ?
C32 C31 C36 110.1(5) ?
C32 C31 Sn2 113.7(3) ?
C36 C31 Sn2 110.5(3) ?
C32 C31 H31 107.4 ?
C36 C31 H31 107.4 ?
Sn2 C31 H31 107.4 ?
C31 C32 C33 112.6(5) ?
C31 C32 H32A 109.1 ?
C33 C32 H32A 109.1 ?
C31 C32 H32B 109.1 ?
C33 C32 H32B 109.1 ?
H32A C32 H32B 107.8 ?
C34 C33 C32 111.6(6) ?
C34 C33 H33A 109.3 ?
C32 C33 H33A 109.3 ?
C34 C33 H33B 109.3 ?
C32 C33 H33B 109.3 ?
H33A C33 H33B 108.0 ?
C35 C34 C33 111.9(6) ?
C35 C34 H34A 109.2 ?
C33 C34 H34A 109.2 ?
C35 C34 H34B 109.2 ?
C33 C34 H34B 109.2 ?
H34A C34 H34B 107.9 ?
C34 C35 C36 111.6(6) ?
C34 C35 H35A 109.3 ?
C36 C35 H35A 109.3 ?
C34 C35 H35B 109.3 ?
C36 C35 H35B 109.3 ?
H35A C35 H35B 108.0 ?
C31 C36 C35 111.5(5) ?
C31 C36 H36A 109.3 ?
C35 C36 H36A 109.3 ?
C31 C36 H36B 109.3 ?
C35 C36 H36B 109.3 ?
H36A C36 H36B 108.0 ?

loop_
_geom_bond_atom_site_label_1
_geom_bond_atom_site_label_2
_geom_bond_distance
_geom_bond_publ_flag
Sn1 C13 2.141(6) y
Sn1 C1 2.164(4) y
Sn1 C7 2.176(5) y
Sn1 S1 2.4034(13) y
Sn2 C25 2.160(5) y
Sn2 C19 2.163(5) y
Sn2 C31 2.173(4) y
Sn2 S1 2.4143(14) y
C1 C6 1.513(6) ?
C1 C2 1.528(6) ?
C1 H1 0.9800 ?
C2 C3 1.509(7) ?
C2 H2A 0.9700 ?
C2 H2B 0.9700 ?
C3 C4 1.496(7) ?
C3 H3A 0.9700 ?
C3 H3B 0.9700 ?
C4 C5 1.505(8) ?
C4 H4A 0.9700 ?
C4 H4B 0.9700 ?
C5 C6 1.522(7) ?
C5 H5A 0.9700 ?
C5 H5B 0.9700 ?
C6 H6A 0.9700 ?
C6 H6B 0.9700 ?
C7 C8 1.508(7) ?
C7 C12 1.527(7) ?
C7 H7 0.9800 ?
C8 C9 1.521(8) ?
C8 H8A 0.9700 ?
C8 H8B 0.9700 ?
C9 C10 1.496(8) ?
C9 H9A 0.9700 ?
C9 H9B 0.9700 ?
C10 C11 1.512(8) ?
C10 H10A 0.9700 ?
C10 H10B 0.9700 ?
C11 C12 1.523(8) ?
C11 H11A 0.9700 ?
C11 H11B 0.9700 ?
C12 H12A 0.9700 ?
C12 H12B 0.9700 ?
C13 C18 1.437(7) ?
C13 C14 1.469(7) ?
C13 H13 0.9800 ?
C14 C15 1.525(7) ?
C14 H14A 0.9700 ?
C14 H14B 0.9700 ?
C15 C16 1.454(7) ?
C15 H15A 0.9700 ?
C15 H15B 0.9700 ?
C16 C17 1.482(7) ?
C16 H16A 0.9700 ?
C16 H16B 0.9700 ?
C17 C18 1.528(7) ?
C17 H17A 0.9700 ?
C17 H17B 0.9700 ?
C18 H18A 0.9700 ?
C18 H18B 0.9700 ?
C19 C20 1.510(7) ?
C19 C24 1.519(7) ?
C19 H19 0.9800 ?
C20 C21 1.519(7) ?
C20 H20A 0.9700 ?
C20 H20B 0.9700 ?
C21 C22 1.517(8) ?
C21 H21A 0.9700 ?
C21 H21B 0.9700 ?
C22 C23 1.497(8) ?
C22 H22A 0.9700 ?
C22 H22B 0.9700 ?
C23 C24 1.538(8) ?
C23 H23A 0.9700 ?
C23 H23B 0.9700 ?
C24 H24A 0.9700 ?
C24 H24B 0.9700 ?
C25 C30 1.491(7) ?
C25 C26 1.516(7) ?
C25 H25 0.9800 ?
C26 C27 1.517(8) ?
C26 H26A 0.9700 ?
C26 H26B 0.9700 ?
C27 C28 1.472(10) ?
C27 H27A 0.9700 ?
C27 H27B 0.9700 ?
C28 C29 1.491(10) ?
C28 H28A 0.9700 ?
C28 H28B 0.9700 ?
C29 C30 1.521(9) ?
C29 H29A 0.9700 ?
C29 H29B 0.9700 ?
C30 H30A 0.9700 ?
C30 H30B 0.9700 ?
C31 C32 1.493(7) ?
C31 C36 1.511(7) ?
C31 H31 0.9800 ?
C32 C33 1.526(7) ?
C32 H32A 0.9700 ?
C32 H32B 0.9700 ?
C33 C34 1.476(9) ?
C33 H33A 0.9700 ?
C33 H33B 0.9700 ?
C34 C35 1.474(9) ?
C34 H34A 0.9700 ?
C34 H34B 0.9700 ?
C35 C36 1.526(8) ?
C35 H35A 0.9700 ?
C35 H35B 0.9700 ?
C36 H36A 0.9700 ?
C36 H36B 0.9700 ?

loop_
_geom_torsion_atom_site_label_1
_geom_torsion_atom_site_label_2
_geom_torsion_atom_site_label_3
_geom_torsion_atom_site_label_4
_geom_torsion
C13 Sn1 S1 Sn2 -172.4(2)
C1 Sn1 S1 Sn2 -58.56(14)
C7 Sn1 S1 Sn2 66.48(15)
C25 Sn2 S1 Sn1 77.05(16)
C19 Sn2 S1 Sn1 -47.07(15)
C31 Sn2 S1 Sn1 -166.84(15)
C13 Sn1 C1 C6 62.9(4)
C7 Sn1 C1 C6 -168.4(3)
S1 Sn1 C1 C6 -45.8(4)
C13 Sn1 C1 C2 -62.0(4)
C7 Sn1 C1 C2 66.7(4)
S1 Sn1 C1 C2 -170.7(3)
C6 C1 C2 C3 53.2(6)
Sn1 C1 C2 C3 178.9(4)
C1 C2 C3 C4 -53.2(7)
C2 C3 C4 C5 53.3(7)
C3 C4 C5 C6 -55.0(7)
C2 C1 C6 C5 -53.6(6)
Sn1 C1 C6 C5 -179.8(4)
C4 C5 C6 C1 55.6(7)
C13 Sn1 C7 C8 -47.5(4)
C1 Sn1 C7 C8 -172.3(3)
S1 Sn1 C7 C8 63.8(4)
C13 Sn1 C7 C12 77.9(4)
C1 Sn1 C7 C12 -46.9(4)
S1 Sn1 C7 C12 -170.8(3)
C12 C7 C8 C9 54.8(6)
Sn1 C7 C8 C9 -177.9(4)
C7 C8 C9 C10 -55.0(7)
C8 C9 C10 C11 53.7(8)
C9 C10 C11 C12 -53.6(8)
C10 C11 C12 C7 54.7(7)
C8 C7 C12 C11 -55.1(6)
Sn1 C7 C12 C11 178.5(4)
C1 Sn1 C13 C18 -140.8(7)
C7 Sn1 C13 C18 91.8(7)
S1 Sn1 C13 C18 -24.6(8)
C1 Sn1 C13 C14 76.0(7)
C7 Sn1 C13 C14 -51.4(7)
S1 Sn1 C13 C14 -167.8(6)
C18 C13 C14 C15 41.2(11)
Sn1 C13 C14 C15 -174.6(6)
C13 C14 C15 C16 -42.4(12)
C14 C15 C16 C17 46.7(13)
C15 C16 C17 C18 -49.4(13)
C14 C13 C18 C17 -44.8(12)
Sn1 C13 C18 C17 171.5(7)
C16 C17 C18 C13 49.0(13)
C25 Sn2 C19 C20 -175.5(3)
C31 Sn2 C19 C20 58.4(4)
S1 Sn2 C19 C20 -52.7(4)
C25 Sn2 C19 C24 58.6(4)
C31 Sn2 C19 C24 -67.5(4)
S1 Sn2 C19 C24 -178.6(3)
C24 C19 C20 C21 -56.7(6)
Sn2 C19 C20 C21 177.0(4)
C19 C20 C21 C22 56.8(6)
C20 C21 C22 C23 -56.2(7)
C21 C22 C23 C24 55.4(7)
C20 C19 C24 C23 54.9(6)
Sn2 C19 C24 C23 -177.3(4)
C22 C23 C24 C19 -54.7(7)
C19 Sn2 C25 C30 -103.2(5)
C31 Sn2 C25 C30 24.4(5)
S1 Sn2 C25 C30 133.4(4)
C19 Sn2 C25 C26 26.0(5)
C31 Sn2 C25 C26 153.7(4)
S1 Sn2 C25 C26 -97.3(4)
C30 C25 C26 C27 -51.5(7)
Sn2 C25 C26 C27 178.2(4)
C25 C26 C27 C28 52.4(8)
C26 C27 C28 C29 -53.3(10)
C27 C28 C29 C30 53.4(9)
C26 C25 C30 C29 51.9(8)
Sn2 C25 C30 C29 -177.0(5)
C28 C29 C30 C25 -53.0(9)
C25 Sn2 C31 C32 -170.2(4)
C19 Sn2 C31 C32 -43.4(5)
S1 Sn2 C31 C32 74.4(4)
C25 Sn2 C31 C36 65.4(4)
C19 Sn2 C31 C36 -167.8(4)
S1 Sn2 C31 C36 -50.0(4)
C36 C31 C32 C33 -53.5(8)
Sn2 C31 C32 C33 -178.1(5)
C31 C32 C33 C34 54.1(9)
C32 C33 C34 C35 -54.4(9)
C33 C34 C35 C36 55.4(9)
C32 C31 C36 C35 54.0(7)
Sn2 C31 C36 C35 -179.6(5)
C34 C35 C36 C31 -55.4(8)

loop_
_cod_related_entry_id
_cod_related_entry_database
_cod_related_entry_code
1 ChemSpider 11384619
